data_7109818
loop_
_publ_author_name
'Shigekazu Ito'
'Takeshi Nakagawa'
'Koichi Mikami'

_publ_section_title
;
 Stereoselective synthesis, structural aspects, and NMR properties of
 stable C-fluorinated phosphaalkenes
;
_journal_name_full Chem.Commun.
_journal_page_first 9221
_journal_paper_doi 10.1039/c3cc45237a
_journal_volume 49
_journal_year 2013
_chemical_formula_sum 'C19 H29 Br F P'
_chemical_formula_weight 387.30
_chemical_name_systematic
; 
 ? 
;
_space_group_IT_number 14
_symmetry_cell_setting monoclinic
_symmetry_space_group_name_Hall '-P 2yn'
_symmetry_space_group_name_H-M 'P 1 21/n 1'
_atom_sites_solution_hydrogens geom
_atom_sites_solution_primary direct
_atom_sites_solution_secondary difmap
_audit_creation_method SHELXL-97
_cell_angle_alpha 90.00
_cell_angle_beta 95.877(7)
_cell_angle_gamma 90.00
_cell_formula_units_Z 4
_cell_length_a 5.9989(4)
_cell_length_b 12.7211(9)
_cell_length_c 25.6766(13)
_cell_measurement_temperature 123(2)
_cell_volume 1949.1(2)
_computing_structure_refinement 'SHELXL-97 (Sheldrick, 1997)'
_computing_structure_solution 'SHELXS-97 (Sheldrick, 1990)'
_diffrn_ambient_temperature 123(2)
_diffrn_measured_fraction_theta_full 0.997
_diffrn_measured_fraction_theta_max 0.997
_diffrn_radiation_monochromator graphite
_diffrn_radiation_source 'fine-focus sealed tube'
_diffrn_radiation_type MoK\a
_diffrn_radiation_wavelength 0.71075
_diffrn_reflns_av_R_equivalents 0.0881
_diffrn_reflns_av_sigmaI/netI 0.0903
_diffrn_reflns_limit_h_max 7
_diffrn_reflns_limit_h_min -7
_diffrn_reflns_limit_k_max 15
_diffrn_reflns_limit_k_min -15
_diffrn_reflns_limit_l_max 30
_diffrn_reflns_limit_l_min -30
_diffrn_reflns_number 15220
_diffrn_reflns_theta_full 25.34
_diffrn_reflns_theta_max 25.34
_diffrn_reflns_theta_min 2.88
_exptl_absorpt_coefficient_mu 2.195
_exptl_absorpt_correction_T_max 0.7942
_exptl_absorpt_correction_T_min 0.5685
_exptl_absorpt_correction_type numerical
_exptl_crystal_density_diffrn 1.320
_exptl_crystal_density_method 'not measured'
_exptl_crystal_F_000 808
_exptl_crystal_size_max 0.29
_exptl_crystal_size_mid 0.14
_exptl_crystal_size_min 0.11
_refine_diff_density_max 0.404
_refine_diff_density_min -0.298
_refine_diff_density_rms 0.075
_refine_ls_extinction_method none
_refine_ls_goodness_of_fit_ref 0.757
_refine_ls_hydrogen_treatment mixed
_refine_ls_matrix_type full
_refine_ls_number_parameters 315
_refine_ls_number_reflns 3557
_refine_ls_number_restraints 0
_refine_ls_restrained_S_all 0.757
_refine_ls_R_factor_all 0.0542
_refine_ls_R_factor_gt 0.0365
_refine_ls_shift/su_max 0.001
_refine_ls_shift/su_mean 0.000
_refine_ls_structure_factor_coef Fsqd
_refine_ls_weighting_details 'calc w=1/[?^2^(Fo^2^)+(0.1000P)^2^+0.0000P] where P=(Fo^2^+2Fc^2^)/3'
_refine_ls_weighting_scheme calc
_refine_ls_wR_factor_gt 0.0983
_refine_ls_wR_factor_ref 0.1124
_reflns_number_gt 2748
_reflns_number_total 3557
_reflns_threshold_expression >2sigma(I)
_cod_data_source_file c3cc45237a.txt
_cod_data_source_block nakabrf
_cod_original_cell_volume 1949.2(2)
_cod_original_sg_symbol_H-M P21/n
_cod_database_code 7109818

loop_
_symmetry_equiv_pos_as_xyz
'x, y, z'
'-x+1/2, y+1/2, -z+1/2'
'-x, -y, -z'
'x-1/2, -y-1/2, z-1/2'

loop_
_atom_site_label
_atom_site_type_symbol
_atom_site_fract_x
_atom_site_fract_y
_atom_site_fract_z
_atom_site_U_iso_or_equiv
_atom_site_adp_type
_atom_site_occupancy
_atom_site_symmetry_multiplicity
_atom_site_calc_flag
Br1 Br 0.02650(6) 0.26055(2) 0.169693(11) 0.03018(15) Uani 1 1 d
P1 P -0.15822(12) 0.25467(6) 0.27836(3) 0.0207(2) Uani 1 1 d
F1 F 0.2806(3) 0.26049(13) 0.26099(7) 0.0312(4) Uani 1 1 d
C5 C 0.2872(4) 0.2607(2) 0.43728(11) 0.0173(6) Uani 1 1 d
C4 C 0.1924(4) 0.1679(2) 0.41797(10) 0.0184(6) Uani 1 1 d
C2 C -0.0074(4) 0.2585(2) 0.34471(11) 0.0172(6) Uani 1 1 d
C3 C 0.0422(4) 0.1632(2) 0.37254(10) 0.0173(6) Uani 1 1 d
C6 C 0.2189(4) 0.3534(2) 0.41180(10) 0.0180(6) Uani 1 1 d
C12 C 0.4558(5) 0.2651(2) 0.48689(11) 0.0207(6) Uani 1 1 d
C17 C 0.0483(6) 0.5529(2) 0.38618(12) 0.0264(7) Uani 1 1 d
C7 C 0.0679(4) 0.3563(2) 0.36669(10) 0.0166(6) Uani 1 1 d
C1 C 0.0636(5) 0.2574(2) 0.24377(11) 0.0215(6) Uani 1 1 d
C18 C -0.2729(5) 0.4663(3) 0.33662(12) 0.0261(7) Uani 1 1 d
C16 C -0.0142(4) 0.4653(2) 0.34598(10) 0.0197(6) Uani 1 1 d
C19 C 0.0846(5) 0.4980(3) 0.29543(12) 0.0254(6) Uani 1 1 d
C9 C -0.3227(5) 0.0668(3) 0.34899(13) 0.0288(7) Uani 1 1 d
C10 C -0.0156(6) -0.0271(3) 0.39980(13) 0.0334(8) Uani 1 1 d
C8 C -0.0654(4) 0.0559(2) 0.35674(10) 0.0216(6) Uani 1 1 d
C13 C 0.6710(5) 0.3215(3) 0.47408(12) 0.0314(7) Uani 1 1 d
C14 C 0.3498(6) 0.3274(3) 0.52906(11) 0.0307(7) Uani 1 1 d
C11 C 0.0221(6) 0.0100(3) 0.30718(12) 0.0282(7) Uani 1 1 d
C15 C 0.5180(6) 0.1567(3) 0.50851(13) 0.0363(8) Uani 1 1 d
H1 H 0.226(4) 0.107(2) 0.4350(9) 0.006(6) Uiso 1 1 d
H21 H -0.008(4) 0.536(2) 0.4190(11) 0.022(8) Uiso 1 1 d
H22 H -0.019(5) 0.620(3) 0.3737(11) 0.025(8) Uiso 1 1 d
H2 H 0.263(4) 0.410(2) 0.4249(10) 0.013(7) Uiso 1 1 d
H27 H 0.250(6) 0.496(3) 0.3001(12) 0.036(9) Uiso 1 1 d
H23 H 0.210(5) 0.564(2) 0.3909(11) 0.025(8) Uiso 1 1 d
H18 H 0.597(5) 0.115(3) 0.4829(13) 0.042(10) Uiso 1 1 d
H9 H 0.187(6) 0.005(3) 0.3137(14) 0.046(10) Uiso 1 1 d
H24 H -0.335(5) 0.420(3) 0.3073(12) 0.030(8) Uiso 1 1 d
H10 H -0.037(5) -0.064(3) 0.3018(11) 0.029(8) Uiso 1 1 d
H28 H 0.046(5) 0.571(3) 0.2880(11) 0.029(8) Uiso 1 1 d
H6 H -0.086(5) -0.092(3) 0.3905(12) 0.033(9) Uiso 1 1 d
H15 H 0.219(6) 0.291(3) 0.5382(14) 0.045(10) Uiso 1 1 d
H12 H 0.640(5) 0.396(3) 0.4608(12) 0.036(9) Uiso 1 1 d
H19 H 0.619(6) 0.159(3) 0.5381(14) 0.042(10) Uiso 1 1 d
H29 H 0.020(6) 0.457(3) 0.2657(14) 0.051(11) Uiso 1 1 d
H3 H -0.385(5) 0.116(3) 0.3184(12) 0.035(9) Uiso 1 1 d
H4 H -0.384(5) 0.097(3) 0.3796(13) 0.040(9) Uiso 1 1 d
H16 H 0.308(5) 0.399(3) 0.5199(11) 0.033(9) Uiso 1 1 d
H13 H 0.775(5) 0.325(3) 0.5046(13) 0.038(9) Uiso 1 1 d
H17 H 0.451(5) 0.335(2) 0.5590(12) 0.028(8) Uiso 1 1 d
H7 H -0.066(5) -0.005(3) 0.4350(14) 0.048(10) Uiso 1 1 d
H5 H -0.393(5) 0.002(3) 0.3429(12) 0.032(9) Uiso 1 1 d
H20 H 0.381(6) 0.123(3) 0.5221(12) 0.037(9) Uiso 1 1 d
H25 H -0.325(5) 0.535(3) 0.3272(11) 0.026(8) Uiso 1 1 d
H14 H 0.748(6) 0.276(3) 0.4437(15) 0.041(10) Uiso 1 1 d
H11 H -0.032(5) 0.047(3) 0.2804(13) 0.032(9) Uiso 1 1 d
H26 H -0.340(5) 0.449(3) 0.3663(13) 0.035(9) Uiso 1 1 d
H8 H 0.131(6) -0.046(3) 0.4039(12) 0.036(10) Uiso 1 1 d

loop_
_atom_site_aniso_label
_atom_site_aniso_U_11
_atom_site_aniso_U_22
_atom_site_aniso_U_33
_atom_site_aniso_U_23
_atom_site_aniso_U_13
_atom_site_aniso_U_12
Br1 0.0504(2) 0.0223(2) 0.0182(2) -0.00072(11) 0.00564(15) 0.00132(13)
P1 0.0187(4) 0.0247(5) 0.0180(4) 0.0000(3) -0.0022(3) -0.0007(3)
F1 0.0193(8) 0.0416(12) 0.0325(10) -0.0021(7) 0.0023(8) 0.0026(7)
C5 0.0170(13) 0.0207(15) 0.0145(13) 0.0007(10) 0.0029(11) 0.0027(11)
C4 0.0212(14) 0.0157(15) 0.0185(13) 0.0014(11) 0.0030(11) 0.0020(12)
C2 0.0130(12) 0.0207(15) 0.0175(13) 0.0002(10) -0.0002(11) 0.0038(10)
C3 0.0176(13) 0.0179(15) 0.0168(13) -0.0023(10) 0.0035(11) 0.0030(11)
C6 0.0179(13) 0.0169(15) 0.0192(13) -0.0023(11) 0.0023(11) -0.0018(12)
C12 0.0229(14) 0.0214(16) 0.0171(14) 0.0000(10) -0.0013(12) 0.0018(11)
C17 0.0343(18) 0.0188(16) 0.0252(16) -0.0004(12) -0.0013(14) 0.0045(14)
C7 0.0149(13) 0.0185(15) 0.0169(13) 0.0016(10) 0.0036(11) 0.0016(11)
C1 0.0268(15) 0.0184(16) 0.0187(14) -0.0019(10) -0.0003(12) 0.0021(11)
C18 0.0234(15) 0.0271(18) 0.0272(16) 0.0058(13) 0.0004(13) 0.0082(13)
C16 0.0198(13) 0.0191(15) 0.0199(13) 0.0035(11) 0.0010(11) 0.0015(11)
C19 0.0295(17) 0.0224(17) 0.0243(16) 0.0021(13) 0.0023(13) -0.0008(13)
C9 0.0217(15) 0.0240(18) 0.0401(19) -0.0037(14) -0.0002(14) -0.0073(13)
C10 0.041(2) 0.0190(17) 0.0381(19) 0.0035(13) -0.0066(16) -0.0070(15)
C8 0.0238(15) 0.0165(15) 0.0240(14) -0.0023(11) 0.0002(12) -0.0014(12)
C13 0.0228(16) 0.042(2) 0.0275(17) -0.0003(14) -0.0083(14) -0.0066(14)
C14 0.0345(18) 0.040(2) 0.0164(15) -0.0053(13) -0.0024(14) 0.0023(16)
C11 0.0315(18) 0.0226(17) 0.0296(17) -0.0076(13) -0.0013(14) 0.0032(14)
C15 0.044(2) 0.032(2) 0.0292(18) 0.0060(14) -0.0146(16) 0.0063(16)

loop_
_atom_type_symbol
_atom_type_description
_atom_type_scat_dispersion_real
_atom_type_scat_dispersion_imag
_atom_type_scat_source
C C 0.0033 0.0016 'International Tables Vol C Tables 4.2.6.8 and 6.1.1.4'
H H 0.0000 0.0000 'International Tables Vol C Tables 4.2.6.8 and 6.1.1.4'
Br Br -0.2901 2.4595 'International Tables Vol C Tables 4.2.6.8 and 6.1.1.4'
F F 0.0171 0.0103 'International Tables Vol C Tables 4.2.6.8 and 6.1.1.4'
P P 0.1023 0.0942 'International Tables Vol C Tables 4.2.6.8 and 6.1.1.4'

loop_
_geom_angle_atom_site_label_1
_geom_angle_atom_site_label_2
_geom_angle_atom_site_label_3
_geom_angle
C1 P1 C2 98.50(13)
C4 C5 C6 117.8(3)
C4 C5 C12 122.6(2)
C6 C5 C12 119.6(2)
C5 C4 C3 122.8(3)
C7 C2 C3 120.3(3)
C7 C2 P1 119.7(2)
C3 C2 P1 119.9(2)
C4 C3 C2 117.8(3)
C4 C3 C8 118.1(2)
C2 C3 C8 124.1(2)
C5 C6 C7 123.2(3)
C15 C12 C14 108.4(3)
C15 C12 C13 108.7(3)
C14 C12 C13 109.1(3)
C15 C12 C5 112.6(2)
C14 C12 C5 108.5(2)
C13 C12 C5 109.4(2)
C6 C7 C2 117.3(2)
C6 C7 C16 117.8(2)
C2 C7 C16 124.8(2)
F1 C1 P1 128.9(2)
F1 C1 Br1 110.1(2)
P1 C1 Br1 121.02(17)
C19 C16 C17 106.4(2)
C19 C16 C18 109.5(2)
C17 C16 C18 105.7(2)
C19 C16 C7 113.3(2)
C17 C16 C7 111.8(2)
C18 C16 C7 109.9(2)
C10 C8 C11 106.1(3)
C10 C8 C9 105.8(2)
C11 C8 C9 110.4(2)
C10 C8 C3 111.9(2)
C11 C8 C3 112.5(2)
C9 C8 C3 109.9(2)

loop_
_geom_bond_atom_site_label_1
_geom_bond_atom_site_label_2
_geom_bond_distance
Br1 C1 1.893(3)
P1 C1 1.674(3)
P1 C2 1.846(3)
F1 C1 1.332(4)
C5 C4 1.380(4)
C5 C6 1.390(4)
C5 C12 1.544(4)
C4 C3 1.400(4)
C2 C7 1.421(4)
C2 C3 1.423(4)
C3 C8 1.546(4)
C6 C7 1.396(4)
C12 C15 1.519(4)
C12 C14 1.532(4)
C12 C13 1.542(4)
C17 C16 1.539(4)
C7 C16 1.547(4)
C18 C16 1.546(4)
C16 C19 1.538(4)
C9 C8 1.542(4)
C10 C8 1.536(4)
C8 C11 1.540(4)

loop_
_geom_torsion_atom_site_label_1
_geom_torsion_atom_site_label_2
_geom_torsion_atom_site_label_3
_geom_torsion_atom_site_label_4
_geom_torsion
C6 C5 C4 C3 3.8(4)
C12 C5 C4 C3 -178.9(2)
C1 P1 C2 C7 82.1(2)
C1 P1 C2 C3 -94.9(2)
C5 C4 C3 C2 2.0(4)
C5 C4 C3 C8 -176.0(2)
C7 C2 C3 C4 -8.9(4)
P1 C2 C3 C4 168.06(19)
C7 C2 C3 C8 168.9(2)
P1 C2 C3 C8 -14.1(3)
C4 C5 C6 C7 -2.9(4)
C12 C5 C6 C7 179.8(2)
C4 C5 C12 C15 4.9(4)
C6 C5 C12 C15 -178.0(3)
C4 C5 C12 C14 -115.2(3)
C6 C5 C12 C14 62.0(3)
C4 C5 C12 C13 125.8(3)
C6 C5 C12 C13 -57.0(3)
C5 C6 C7 C2 -3.8(4)
C5 C6 C7 C16 173.2(2)
C3 C2 C7 C6 9.7(4)
P1 C2 C7 C6 -167.27(18)
C3 C2 C7 C16 -167.0(2)
P1 C2 C7 C16 16.0(3)
C2 P1 C1 F1 0.5(3)
C2 P1 C1 Br1 -177.60(15)
C6 C7 C16 C19 107.9(3)
C2 C7 C16 C19 -75.4(3)
C6 C7 C16 C17 -12.2(3)
C2 C7 C16 C17 164.4(3)
C6 C7 C16 C18 -129.2(3)
C2 C7 C16 C18 47.4(3)
C4 C3 C8 C10 9.3(3)
C2 C3 C8 C10 -168.6(3)
C4 C3 C8 C11 -110.1(3)
C2 C3 C8 C11 72.1(3)
C4 C3 C8 C9 126.5(3)
C2 C3 C8 C9 -51.4(3)
